data_1523392
loop_
_publ_author_name
'Chattopadhyay, T.K.'
'Khalaff, K.'
'Schubert, K.'

_publ_section_title
;
 Zur Konstitution der Mischungen Platin-Gallium und
 Platin-Gallium-Germanium
;
_journal_name_full 'Metall (Berlin)'
_journal_page_first 1160
_journal_page_last 1168
_journal_volume 28
_journal_year 1974
_chemical_formula_sum 'Ga2.7 Pt5.3'
_space_group_IT_number 55
_symmetry_space_group_name_Hall '-P 2 2ab'
_symmetry_space_group_name_H-M 'P b a m'
_cell_angle_alpha 90
_cell_angle_beta 90
_cell_angle_gamma 90
_cell_formula_units_Z 2
_cell_length_a 5.484
_cell_length_b 10.86
_cell_length_c 3.95
_cell_volume 235.247
_citation_journal_id_ASTM MTLLAF
_cod_data_source_file Chattopadhyay_MTLLAF_1974_315.cif
_cod_data_source_block Ga2.7Pt5.3
_cod_original_cell_volume 235.2471
_cod_database_code 1523392

loop_
_symmetry_equiv_pos_as_xyz
x,y,z
-x,-y,z
x+1/2,-y+1/2,-z
-x+1/2,y+1/2,-z
-x,-y,-z
x,y,-z
-x-1/2,y-1/2,z
x-1/2,-y-1/2,z

loop_
_atom_site_label
_atom_site_type_symbol
_atom_site_fract_x
_atom_site_fract_y
_atom_site_fract_z
_atom_site_occupancy
_atom_site_U_iso_or_equiv
Ga1 Ga 0 0 0 0.7 0.0
Pt4 Pt 0.315 0.393 0.5 1 0.0
Pt1 Pt 0 0 0 0.3 0.0
Ga2 Ga 0.34 0.15 0.5 1 0.0
Pt3 Pt 0.09 0.232 0 1 0.0
Pt2 Pt 0 0.5 0 1 0.0
